data_7060678
loop_
_publ_author_name
'Mou, Wen-Yu'
'Xie, Bin'
'Li, Xiao-Long'
'Lai, Chuan'
'Li, Tao'
'Chen, Luo'
'Feng, Jian-Shen'
'Bai, Xiao-Xue'
'Wu, Yu'
'Wu, Wei-Ping'
'Zhang, Dong-Liang'
'Gu, Yun-Tian'

_publ_section_title
;
 Tartrate-stabilized titanium--oxo clusters containing sulfonate
 chromophore ligands: synthesis, crystal structures and photochemical
 properties
;
_journal_issue 24
_journal_name_full 'New Journal of Chemistry'
_journal_page_first 10930
_journal_page_last 10939
_journal_paper_doi 10.1039/D1NJ01540K
_journal_volume 45
_journal_year 2021
_chemical_formula_moiety 'C56 H90 O26 P2 Ti6'
_chemical_formula_sum 'C56 H90 O26 P2 Ti6'
_chemical_formula_weight 1528.61
_space_group_crystal_system orthorhombic
_space_group_IT_number 61
_space_group_name_Hall '-P 2ac 2ab'
_space_group_name_H-M_alt 'P b c a'
_atom_sites_solution_hydrogens geom
_atom_sites_solution_primary dual
_audit_block_doi 10.5517/ccdc.csd.cc26plp6
_audit_creation_date 2019-10-22
_audit_creation_method
;
Olex2 1.2
(compiled 2018.05.29 svn.r3508 for OlexSys, GUI svn.r5506)
;
_audit_update_record
;
2020-11-26 deposited with the CCDC.	2021-05-03 downloaded from the CCDC.
;
_cell_angle_alpha 90
_cell_angle_beta 90
_cell_angle_gamma 90
_cell_formula_units_Z 4
_cell_length_a 20.7660(3)
_cell_length_b 13.94118(18)
_cell_length_c 24.7923(3)
_cell_measurement_reflns_used 5654
_cell_measurement_temperature 250.00(10)
_cell_measurement_theta_max 73.5630
_cell_measurement_theta_min 4.1440
_cell_volume 7177.43(16)
_computing_cell_refinement 'CrysAlisPro 1.171.39.46 (Rigaku OD, 2018)'
_computing_data_collection 'CrysAlisPro 1.171.39.46 (Rigaku OD, 2018)'
_computing_data_reduction 'CrysAlisPro 1.171.39.46 (Rigaku OD, 2018)'
_computing_molecular_graphics 'Olex2 (Dolomanov et al., 2009)'
_computing_publication_material 'Olex2 (Dolomanov et al., 2009)'
_computing_structure_refinement 'ShelXL (Sheldrick, 2015)'
_computing_structure_solution 'ShelXT (Sheldrick, 2015)'
_diffrn_ambient_environment N~2~
_diffrn_ambient_temperature 250.00(10)
_diffrn_detector 'CCD plate'
_diffrn_detector_area_resol_mean 10.6525
_diffrn_detector_type Atlas
_diffrn_measured_fraction_theta_full 0.997
_diffrn_measured_fraction_theta_max 0.997
_diffrn_measurement_details
;
List of Runs (angles in degrees, time in seconds):

  # Type    Start    End  Width  t~exp~   \w     \q     \k     \f   Frames
#--------------------------------------------------------------------------
  1  \w   -112.00 -20.00   1.00    1.50    --  -40.08 -57.00 150.00   92
  2  \w   -114.00 -17.00   1.00    1.50    --  -40.08 -38.00-120.00   97
  3  \w     45.00 118.00   1.00    2.50    --  105.48-125.00 -90.00   73
  4  \w     39.00  65.00   1.00    2.50    --  105.48-125.00  60.00   26
  5  \w     82.00 117.00   1.00    2.50    --  105.48-125.00  60.00   35
  6  \w     83.00 108.00   1.00    2.50    --  105.48  45.00-120.00   25
;
_diffrn_measurement_device 'four-circle diffractometer'
_diffrn_measurement_device_type 'SuperNova, Dual, Cu at home/near, Atlas'
_diffrn_measurement_method '\w scans'
_diffrn_orient_matrix_type 'CrysAlisPro convention (1999,Acta A55,543-557)'
_diffrn_orient_matrix_UB_11 -0.0552634000
_diffrn_orient_matrix_UB_12 0.0541017000
_diffrn_orient_matrix_UB_13 -0.0282251000
_diffrn_orient_matrix_UB_21 -0.0489075000
_diffrn_orient_matrix_UB_22 -0.0487809000
_diffrn_orient_matrix_UB_23 0.0377000000
_diffrn_orient_matrix_UB_31 0.0071982000
_diffrn_orient_matrix_UB_32 0.0828865000
_diffrn_orient_matrix_UB_33 0.0406579000
_diffrn_radiation_monochromator mirror
_diffrn_radiation_probe x-ray
_diffrn_radiation_type CuK\a
_diffrn_radiation_wavelength 1.54184
_diffrn_reflns_av_R_equivalents 0.0599
_diffrn_reflns_av_unetI/netI 0.0482
_diffrn_reflns_Laue_measured_fraction_full 0.997
_diffrn_reflns_Laue_measured_fraction_max 0.997
_diffrn_reflns_limit_h_max 23
_diffrn_reflns_limit_h_min -24
_diffrn_reflns_limit_k_max 11
_diffrn_reflns_limit_k_min -16
_diffrn_reflns_limit_l_max 20
_diffrn_reflns_limit_l_min -29
_diffrn_reflns_number 22139
_diffrn_reflns_point_group_measured_fraction_full 0.997
_diffrn_reflns_point_group_measured_fraction_max 0.997
_diffrn_reflns_theta_full 66.584
_diffrn_reflns_theta_max 66.584
_diffrn_reflns_theta_min 3.566
_diffrn_source 'micro-focus sealed X-ray tube'
_diffrn_source_type 'SuperNova (Cu) X-ray Source'
_exptl_absorpt_coefficient_mu 6.473
_exptl_absorpt_correction_T_max 1.00000
_exptl_absorpt_correction_T_min 0.15403
_exptl_absorpt_correction_type multi-scan
_exptl_absorpt_process_details
;
CrysAlisPro 1.171.39.46 (Rigaku Oxford Diffraction, 2018)
Empirical absorption correction using spherical harmonics,
 implemented in SCALE3 ABSPACK scaling algorithm.
;
_exptl_crystal_density_diffrn 1.415
_exptl_crystal_description block
_exptl_crystal_F_000 3184
_exptl_crystal_size_max 0.13
_exptl_crystal_size_mid 0.12
_exptl_crystal_size_min 0.11
_refine_diff_density_max 1.007
_refine_diff_density_min -0.845
_refine_diff_density_rms 0.120
_refine_ls_extinction_coef 0.00017(4)
_refine_ls_extinction_expression Fc^*^=kFc[1+0.001xFc^2^\l^3^/sin(2\q)]^-1/4^
_refine_ls_extinction_method 'SHELXL-2014/7 (Sheldrick 2014'
_refine_ls_goodness_of_fit_ref 1.036
_refine_ls_hydrogen_treatment constr
_refine_ls_matrix_type full
_refine_ls_number_parameters 468
_refine_ls_number_reflns 6325
_refine_ls_number_restraints 240
_refine_ls_restrained_S_all 1.059
_refine_ls_R_factor_all 0.0764
_refine_ls_R_factor_gt 0.0641
_refine_ls_shift/su_max 0.001
_refine_ls_shift/su_mean 0.000
_refine_ls_structure_factor_coef Fsqd
_refine_ls_weighting_details 'w=1/[\s^2^(Fo^2^)+(0.1300P)^2^+7.0422P] where P=(Fo^2^+2Fc^2^)/3'
_refine_ls_weighting_scheme calc
_refine_ls_wR_factor_gt 0.1786
_refine_ls_wR_factor_ref 0.1956
_reflns_Friedel_coverage 0.000
_reflns_number_gt 5155
_reflns_number_total 6325
_reflns_threshold_expression 'I > 2\s(I)'
_cod_data_source_file d1nj01540k2.cif
_cod_data_source_block ti
_cod_depositor_comments 'Adding full bibliography for 7060677--7060678.cif.'
_cod_original_cell_volume 7177.41(16)
_cod_database_code 7060678
_shelx_shelxl_version_number 2014/7
_shelx_space_group_comment
;
The symmetry employed for this shelxl refinement is uniquely defined
by the following loop, which should always be used as a source of
symmetry information in preference to the above space-group names.
They are only intended as comments.
;
_shelx_estimated_absorpt_t_max 0.536
_shelx_estimated_absorpt_t_min 0.487
_reflns_odcompleteness_completeness 79.36
_reflns_odcompleteness_iscentric 1
_reflns_odcompleteness_theta 66.97
_olex2_refinement_description
;
1. Fixed Uiso
 At 1.2 times of:
  All C(H) groups
 At 1.5 times of:
  All C(H,H,H) groups, All C(H,H,H,H,H,H) groups, All O(H) groups
2. Uiso/Uaniso restraints and constraints
C28 \\sim C27A \\sim C27 \\sim C26 \\sim C7 \\sim C8 \\sim C9 \\sim C12 \\sim
C11 \\sim C10 \\sim C13 \\sim C17 \\sim C18 \\sim C16: within 3.8A with sigma
of 0.01 and sigma for terminal atoms of 0.02
Uanis(C27) \\sim Ueq, Uanis(C27A) \\sim Ueq, Uanis(C28) \\sim Ueq, Uanis(C26)
\\sim Ueq: with sigma of 0.01 and sigma for terminal atoms of 0.02
Uanis(C19) \\sim Ueq, Uanis(C21) \\sim Ueq, Uanis(C22) \\sim Ueq, Uanis(C23)
\\sim Ueq, Uanis(C24) \\sim Ueq, Uanis(C25) \\sim Ueq, Uanis(C19A) \\sim Ueq,
Uanis(C25A) \\sim Ueq, Uanis(C24A) \\sim Ueq, Uanis(C23A) \\sim Ueq,
Uanis(C22A) \\sim Ueq, Uanis(C21A) \\sim Ueq: with sigma of 0.01 and sigma for
terminal atoms of 0.02
Uanis(C7) \\sim Ueq, Uanis(C8) \\sim Ueq, Uanis(C9) \\sim Ueq, Uanis(C18) \\sim
Ueq, Uanis(C17) \\sim Ueq, Uanis(C16) \\sim Ueq: with sigma of 0.01 and sigma
for terminal atoms of 0.02
Uanis(C9) \\sim Ueq, Uanis(C8) \\sim Ueq, Uanis(C28) \\sim Ueq, Uanis(C7) \\sim
Ueq: with sigma of 0.01 and sigma for terminal atoms of 0.02
Uanis(C7) \\sim Ueq, Uanis(C9) \\sim Ueq, Uanis(C28) \\sim Ueq: with sigma of
0.001 and sigma for terminal atoms of 0.002
3. Others
 Sof(O13A)=Sof(H13D)=Sof(C19A)=Sof(C25A)=Sof(C24A)=Sof(H24A)=Sof(C23A)=
 Sof(H23A)=Sof(C22A)=Sof(H22A)=Sof(C21A)=Sof(H21A)=1-FVAR(1)
 Sof(O13)=Sof(H13)=Sof(C19)=Sof(C21)=Sof(H21)=Sof(C22)=Sof(H22)=Sof(C23)=
 Sof(H23)=Sof(C24)=Sof(H24)=Sof(C25)=FVAR(1)
 Fixed Sof: H26A(0.5) H26B(0.5) H26C(0.5) H26D(0.5) H26E(0.5) H26F(0.5)
 H28A(0.5) H28B(0.5) H28C(0.5) H28D(0.5) H28E(0.5) H28F(0.5) C27(0.5) H27(0.5)
 C27A(0.5) H27A(0.5)
4.a Ternary CH refined with riding coordinates:
 C8(H8), C11(H11), C14(H14), C17(H17), C27(H27), C27A(H27A)
4.b Aromatic/amide H refined with riding coordinates:
 C2(H2), C3(H3), C4(H4), C5(H5), C6(H6), C21(H21), C22(H22), C23(H23),
 C24(H24), C24A(H24A), C23A(H23A), C22A(H22A), C21A(H21A)
4.c Fitted hexagon refined as free rotating group:
 C19(C21,C22,C23,C24,C25), C19A(C25A,C24A,C23A,C22A,C21A)
4.d Idealised Me refined as rotating group:
 C7(H7A,H7B,H7C), C9(H9A,H9B,H9C), C10(H10A,H10B,H10C), C12(H12A,H12B,H12C),
 C13(H13A,H13B,H13C), C15(H15A,H15B,H15C), C16(H16A,H16B,H16C), C18(H18A,H18B,
 H18C), C26(H26A,H26B,H26C), C26(H26D,H26E,H26F), C28(H28A,H28B,H28C), C28(H28D,
 H28E,H28F)
4.e Idealised tetrahedral OH refined as rotating group:
 O13(H13), O13A(H13D)
;
_olex2_submission_special_instructions 'No special instructions were received'
_oxdiff_exptl_absorpt_empirical_details
;
Empirical correction (ABSPACK) includes:
- Absorption correction using spherical harmonics
- Frame scaling
;
_oxdiff_exptl_absorpt_empirical_full_max 2.995
_oxdiff_exptl_absorpt_empirical_full_min 0.414

loop_
_space_group_symop_operation_xyz
'x, y, z'
'-x+1/2, -y, z+1/2'
'-x, y+1/2, -z+1/2'
'x+1/2, -y+1/2, -z'
'-x, -y, -z'
'x-1/2, y, -z-1/2'
'x, -y-1/2, z-1/2'
'-x-1/2, y-1/2, z'

loop_
_atom_site_label
_atom_site_type_symbol
_atom_site_fract_x
_atom_site_fract_y
_atom_site_fract_z
_atom_site_U_iso_or_equiv
_atom_site_adp_type
_atom_site_occupancy
_atom_site_site_symmetry_order
_atom_site_calc_flag
_atom_site_refinement_flags_posn
_atom_site_refinement_flags_adp
_atom_site_refinement_flags_occupancy
_atom_site_disorder_assembly
_atom_site_disorder_group
Ti1 Ti 0.55722(3) 0.38555(5) 0.55588(3) 0.0232(2) Uani 1 1 d . . . . .
Ti2 Ti 0.52400(3) 0.64845(5) 0.56329(3) 0.0237(2) Uani 1 1 d . . . . .
Ti3 Ti 0.44610(3) 0.48352(5) 0.61812(3) 0.0244(2) Uani 1 1 d . . . . .
P1 P 0.63927(4) 0.54781(7) 0.49525(4) 0.0249(3) Uani 1 1 d . . . . .
O1 O 0.63262(13) 0.4540(2) 0.52618(12) 0.0327(7) Uani 1 1 d . . . . .
O2 O 0.60445(13) 0.6313(2) 0.52264(11) 0.0298(6) Uani 1 1 d . . . . .
O3 O 0.61839(13) 0.5349(2) 0.43670(11) 0.0330(7) Uani 1 1 d . . . . .
O4 O 0.51701(12) 0.50658(19) 0.56553(10) 0.0227(6) Uani 1 1 d . . . . .
O5 O 0.52844(13) 0.3312(2) 0.49599(10) 0.0278(6) Uani 1 1 d . . . . .
O6 O 0.61013(14) 0.3065(2) 0.59269(14) 0.0441(8) Uani 1 1 d . . . . .
O7 O 0.53723(15) 0.7712(2) 0.57986(12) 0.0351(7) Uani 1 1 d . . . . .
O8 O 0.57733(14) 0.6213(2) 0.63804(12) 0.0356(7) Uani 1 1 d . . . . .
O9 O 0.51783(14) 0.5038(2) 0.67551(11) 0.0346(7) Uani 1 1 d . . . . .
O10 O 0.44664(13) 0.6248(2) 0.61117(11) 0.0276(6) Uani 1 1 d . . . . .
O11 O 0.39241(15) 0.4605(3) 0.67175(12) 0.0411(7) Uani 1 1 d . . . . .
O12 O 0.48179(13) 0.35531(19) 0.60535(11) 0.0275(6) Uani 1 1 d . . . . .
C1 C 0.72330(19) 0.5778(3) 0.49209(16) 0.0330(9) Uani 1 1 d . . . . .
C2 C 0.7446(3) 0.6716(4) 0.4971(3) 0.0582(15) Uani 1 1 d . . . . .
H2 H 0.7150 0.7200 0.5042 0.070 Uiso 1 1 calc R . . . .
C3 C 0.8089(3) 0.6946(6) 0.4917(3) 0.075(2) Uani 1 1 d . . . . .
H3 H 0.8222 0.7579 0.4952 0.090 Uiso 1 1 calc R . . . .
C4 C 0.8531(3) 0.6242(6) 0.4812(3) 0.0698(19) Uani 1 1 d . . . . .
H4 H 0.8965 0.6396 0.4780 0.084 Uiso 1 1 calc R . . . .
C5 C 0.8333(3) 0.5318(5) 0.4756(3) 0.0689(18) Uani 1 1 d . . . . .
H5 H 0.8633 0.4839 0.4685 0.083 Uiso 1 1 calc R . . . .
C6 C 0.7684(2) 0.5082(4) 0.4803(3) 0.0573(14) Uani 1 1 d . . . . .
H6 H 0.7553 0.4450 0.4755 0.069 Uiso 1 1 calc R . . . .
C7 C 0.6730(5) 0.1870(7) 0.6373(4) 0.103(3) Uani 1 1 d . U . . .
H7A H 0.6379 0.1761 0.6617 0.154 Uiso 1 1 calc GR . . . .
H7B H 0.7131 0.1757 0.6556 0.154 Uiso 1 1 calc GR . . . .
H7C H 0.6694 0.1440 0.6071 0.154 Uiso 1 1 calc GR . . . .
C8 C 0.6710(3) 0.2902(5) 0.6172(3) 0.0722(18) Uani 1 1 d . U . . .
H8 H 0.7043 0.2977 0.5895 0.087 Uiso 1 1 calc R . . . .
C9 C 0.6825(5) 0.3617(7) 0.6587(4) 0.113(3) Uani 1 1 d . U . . .
H9A H 0.6898 0.4230 0.6422 0.170 Uiso 1 1 calc GR . . . .
H9B H 0.7197 0.3439 0.6794 0.170 Uiso 1 1 calc GR . . . .
H9C H 0.6457 0.3655 0.6820 0.170 Uiso 1 1 calc GR . . . .
C10 C 0.4595(4) 0.1903(5) 0.5827(3) 0.081(2) Uani 1 1 d . U . . .
H10A H 0.5038 0.1750 0.5756 0.121 Uiso 1 1 calc GR . . . .
H10B H 0.4396 0.2131 0.5502 0.121 Uiso 1 1 calc GR . . . .
H10C H 0.4375 0.1340 0.5951 0.121 Uiso 1 1 calc GR . . . .
C11 C 0.4561(3) 0.2655(4) 0.6245(2) 0.0445(11) Uani 1 1 d . U . . .
H11 H 0.4103 0.2764 0.6316 0.053 Uiso 1 1 calc R . . . .
C12 C 0.4858(4) 0.2396(5) 0.6774(2) 0.0729(18) Uani 1 1 d . U . . .
H12A H 0.4823 0.2930 0.7017 0.109 Uiso 1 1 calc GR . . . .
H12B H 0.5303 0.2239 0.6722 0.109 Uiso 1 1 calc GR . . . .
H12C H 0.4637 0.1852 0.6924 0.109 Uiso 1 1 calc GR . . . .
C13 C 0.3369(3) 0.6738(5) 0.6276(3) 0.080(2) Uani 1 1 d . U . . .
H13A H 0.3273 0.6203 0.6506 0.121 Uiso 1 1 calc GR . . . .
H13B H 0.3282 0.6568 0.5908 0.121 Uiso 1 1 calc GR . . . .
H13C H 0.3106 0.7275 0.6377 0.121 Uiso 1 1 calc GR . . . .
C14 C 0.4067(2) 0.7003(3) 0.6334(2) 0.0446(12) Uani 1 1 d . . . . .
H14 H 0.4145 0.7590 0.6127 0.053 Uiso 1 1 calc R . . . .
C15 C 0.4279(4) 0.7178(5) 0.6914(3) 0.079(2) Uani 1 1 d . . . . .
H15A H 0.4726 0.7353 0.6920 0.118 Uiso 1 1 calc GR . . . .
H15B H 0.4217 0.6603 0.7121 0.118 Uiso 1 1 calc GR . . . .
H15C H 0.4026 0.7687 0.7067 0.118 Uiso 1 1 calc GR . . . .
C16 C 0.6371(3) 0.8507(5) 0.5891(3) 0.0720(18) Uani 1 1 d . U . . .
H16A H 0.6392 0.8572 0.5506 0.108 Uiso 1 1 calc GR . . . .
H16B H 0.6584 0.7926 0.5998 0.108 Uiso 1 1 calc GR . . . .
H16C H 0.6580 0.9046 0.6057 0.108 Uiso 1 1 calc GR . . . .
C17 C 0.5680(3) 0.8473(4) 0.6066(2) 0.0504(13) Uani 1 1 d . U . . .
H17 H 0.5664 0.8353 0.6455 0.060 Uiso 1 1 calc R . . . .
C18 C 0.5334(4) 0.9379(5) 0.5949(4) 0.093(2) Uani 1 1 d . U . . .
H18A H 0.4908 0.9349 0.6100 0.140 Uiso 1 1 calc GR . . . .
H18B H 0.5305 0.9468 0.5566 0.140 Uiso 1 1 calc GR . . . .
H18C H 0.5564 0.9907 0.6107 0.140 Uiso 1 1 calc GR . . . .
C20 C 0.5645(2) 0.5627(3) 0.67532(17) 0.0323(9) Uani 1 1 d . . . . .
C26 C 0.2921(4) 0.3885(6) 0.6887(4) 0.091(2) Uani 1 1 d . U . . .
H26A H 0.2499 0.4092 0.6993 0.136 Uiso 0.5 1 calc GR . P A 1
H26B H 0.3004 0.3259 0.7033 0.136 Uiso 0.5 1 calc GR . P A 1
H26C H 0.2946 0.3860 0.6501 0.136 Uiso 0.5 1 calc GR . P A 1
H26D H 0.2971 0.3438 0.6595 0.136 Uiso 0.5 1 calc GR . P B 2
H26E H 0.2742 0.4473 0.6752 0.136 Uiso 0.5 1 calc GR . P B 2
H26F H 0.2637 0.3618 0.7153 0.136 Uiso 0.5 1 calc GR . P B 2
C28 C 0.3624(5) 0.4572(8) 0.7618(4) 0.114(2) Uani 1 1 d . U . . .
H28A H 0.3799 0.5193 0.7700 0.171 Uiso 0.5 1 calc GR . P C 1
H28B H 0.3952 0.4094 0.7660 0.171 Uiso 0.5 1 calc GR . P C 1
H28C H 0.3274 0.4436 0.7859 0.171 Uiso 0.5 1 calc GR . P C 1
H28D H 0.3378 0.5155 0.7606 0.171 Uiso 0.5 1 calc GR . P D 2
H28E H 0.4070 0.4723 0.7672 0.171 Uiso 0.5 1 calc GR . P D 2
H28F H 0.3474 0.4180 0.7910 0.171 Uiso 0.5 1 calc GR . P D 2
O13 O 0.6698(3) 0.6931(5) 0.6948(3) 0.063(2) Uani 0.595(9) 1 d . . P E 1
H13 H 0.6463 0.6847 0.6686 0.094 Uiso 0.595(9) 1 calc GR . P E 1
C19 C 0.6040(5) 0.5626(9) 0.7285(4) 0.021(3) Uani 0.595(9) 1 d . U P E 1
C21 C 0.5895(5) 0.4985(8) 0.7697(5) 0.031(3) Uani 0.595(9) 1 d G U P E 1
H21 H 0.5562 0.4547 0.7654 0.037 Uiso 0.595(9) 1 calc R . P E 1
C22 C 0.6249(6) 0.4999(8) 0.8173(4) 0.046(3) Uani 0.595(9) 1 d G U P E 1
H22 H 0.6152 0.4571 0.8448 0.055 Uiso 0.595(9) 1 calc R . P E 1
C23 C 0.6748(5) 0.5655(8) 0.8236(3) 0.042(3) Uani 0.595(9) 1 d G U P E 1
H23 H 0.6984 0.5664 0.8555 0.051 Uiso 0.595(9) 1 calc R . P E 1
C24 C 0.6893(5) 0.6295(7) 0.7824(4) 0.044(3) Uani 0.595(9) 1 d G U P E 1
H24 H 0.7227 0.6734 0.7867 0.052 Uiso 0.595(9) 1 calc R . P E 1
C25 C 0.6539(5) 0.6281(8) 0.7348(4) 0.030(2) Uani 0.595(9) 1 d G U P E 1
C27 C 0.3403(7) 0.4564(13) 0.7093(6) 0.074(3) Uani 0.5 1 d . U P F 1
H27 H 0.3194 0.5190 0.7053 0.089 Uiso 0.5 1 calc R . P F 1
O13A O 0.5415(5) 0.4530(8) 0.7715(4) 0.061(3) Uani 0.405(9) 1 d . . P E 2
H13D H 0.5256 0.4434 0.7417 0.092 Uiso 0.405(9) 1 calc GR . P E 2
C19A C 0.6080(10) 0.5703(18) 0.7209(8) 0.043(6) Uani 0.405(9) 1 d . U P E 2
C25A C 0.5939(10) 0.5162(16) 0.7665(10) 0.050(6) Uani 0.405(9) 1 d G U P E 2
C24A C 0.6325(10) 0.5236(14) 0.8121(8) 0.049(5) Uani 0.405(9) 1 d G U P E 2
H24A H 0.6231 0.4873 0.8426 0.059 Uiso 0.405(9) 1 calc R . P E 2
C23A C 0.6851(8) 0.5852(14) 0.8122(6) 0.052(5) Uani 0.405(9) 1 d G U P E 2
H23A H 0.7110 0.5902 0.8427 0.062 Uiso 0.405(9) 1 calc R . P E 2
C22A C 0.6992(8) 0.6393(14) 0.7666(6) 0.051(5) Uani 0.405(9) 1 d G U P E 2
H22A H 0.7344 0.6806 0.7666 0.061 Uiso 0.405(9) 1 calc R . P E 2
C21A C 0.6606(10) 0.6319(16) 0.7210(6) 0.041(5) Uani 0.405(9) 1 d G U P E 2
H21A H 0.6700 0.6682 0.6905 0.049 Uiso 0.405(9) 1 calc R . P E 2
C27A C 0.3551(8) 0.4077(12) 0.7131(6) 0.074(2) Uani 0.5 1 d . U P F 2
H27A H 0.3762 0.3454 0.7178 0.089 Uiso 0.5 1 calc R . P F 2

loop_
_atom_site_aniso_label
_atom_site_aniso_U_11
_atom_site_aniso_U_22
_atom_site_aniso_U_33
_atom_site_aniso_U_23
_atom_site_aniso_U_13
_atom_site_aniso_U_12
Ti1 0.0179(4) 0.0184(4) 0.0334(4) 0.0031(3) -0.0020(2) -0.0008(2)
Ti2 0.0218(4) 0.0160(4) 0.0334(4) -0.0024(3) 0.0014(3) -0.0045(3)
Ti3 0.0214(4) 0.0222(4) 0.0296(4) -0.0001(3) 0.0021(2) -0.0056(3)
P1 0.0155(5) 0.0233(5) 0.0359(5) -0.0004(4) 0.0001(3) -0.0042(4)
O1 0.0194(13) 0.0308(16) 0.0478(17) 0.0043(13) 0.0043(11) 0.0000(11)
O2 0.0236(14) 0.0217(14) 0.0442(16) -0.0004(11) 0.0051(11) -0.0071(11)
O3 0.0232(14) 0.0375(18) 0.0383(15) -0.0032(12) -0.0040(11) -0.0058(12)
O4 0.0200(13) 0.0155(13) 0.0325(13) 0.0009(10) 0.0021(10) -0.0045(10)
O5 0.0257(14) 0.0217(14) 0.0359(14) 0.0000(11) -0.0007(11) -0.0021(11)
O6 0.0256(15) 0.045(2) 0.0620(19) 0.0227(16) -0.0094(14) 0.0013(13)
O7 0.0389(16) 0.0158(14) 0.0507(17) -0.0074(12) 0.0029(14) -0.0085(12)
O8 0.0320(15) 0.0359(17) 0.0389(15) -0.0040(13) -0.0056(13) -0.0098(13)
O9 0.0309(15) 0.0381(17) 0.0347(15) 0.0034(12) -0.0044(11) -0.0122(13)
O10 0.0281(15) 0.0190(14) 0.0358(14) -0.0040(11) 0.0083(11) -0.0015(11)
O11 0.0339(16) 0.052(2) 0.0370(15) 0.0002(14) 0.0117(12) -0.0115(14)
O12 0.0271(14) 0.0183(14) 0.0371(14) 0.0065(11) 0.0027(11) -0.0035(11)
C1 0.0216(19) 0.040(3) 0.038(2) 0.0026(18) -0.0014(16) -0.0073(18)
C2 0.033(3) 0.052(3) 0.091(4) -0.019(3) 0.007(3) -0.019(2)
C3 0.045(3) 0.080(5) 0.100(5) -0.011(4) 0.005(3) -0.035(3)
C4 0.025(3) 0.103(6) 0.081(4) 0.013(4) 0.000(3) -0.024(3)
C5 0.026(3) 0.084(5) 0.096(5) 0.016(4) 0.011(3) 0.010(3)
C6 0.031(3) 0.051(3) 0.090(4) 0.006(3) 0.007(3) -0.001(2)
C7 0.102(3) 0.101(3) 0.105(3) 0.0075(19) -0.0081(19) 0.0066(19)
C8 0.055(3) 0.079(4) 0.083(4) 0.000(3) -0.016(3) 0.014(3)
C9 0.113(3) 0.115(3) 0.112(3) -0.0071(19) -0.0053(19) 0.0040(19)
C10 0.121(6) 0.037(3) 0.084(4) 0.002(3) 0.017(4) -0.028(4)
C11 0.047(3) 0.031(2) 0.055(3) 0.011(2) 0.005(2) -0.015(2)
C12 0.096(5) 0.055(4) 0.067(3) 0.035(3) -0.006(3) -0.017(3)
C13 0.037(3) 0.064(4) 0.141(6) 0.010(4) 0.028(4) 0.015(3)
C14 0.045(3) 0.023(2) 0.066(3) -0.001(2) 0.023(2) 0.006(2)
C15 0.115(6) 0.057(4) 0.065(4) -0.033(3) 0.032(4) -0.003(4)
C16 0.053(3) 0.064(4) 0.100(4) -0.010(3) -0.003(3) -0.027(3)
C17 0.057(3) 0.031(3) 0.063(3) -0.018(2) 0.003(2) -0.018(2)
C18 0.085(5) 0.034(3) 0.160(7) -0.026(4) 0.007(5) 0.001(3)
C20 0.028(2) 0.033(2) 0.035(2) 0.0009(18) -0.0044(16) -0.0043(17)
C26 0.064(3) 0.083(4) 0.124(4) 0.006(4) 0.025(3) -0.015(3)
C28 0.114(3) 0.115(3) 0.113(3) 0.0006(10) 0.0020(10) -0.0006(10)
O13 0.049(4) 0.061(5) 0.078(5) 0.015(4) -0.022(3) -0.022(3)
C19 0.014(4) 0.023(5) 0.027(4) -0.004(4) -0.006(3) 0.003(3)
C21 0.030(5) 0.033(5) 0.031(5) 0.007(4) -0.005(4) 0.002(4)
C22 0.044(5) 0.052(6) 0.041(5) 0.010(5) -0.008(4) 0.005(5)
C23 0.038(5) 0.048(6) 0.041(5) 0.002(4) -0.015(4) -0.004(4)
C24 0.033(5) 0.050(6) 0.047(6) 0.002(5) -0.016(4) -0.014(4)
C25 0.027(4) 0.031(5) 0.033(5) 0.001(4) -0.005(4) -0.003(4)
C27 0.065(5) 0.078(5) 0.081(5) 0.010(5) 0.026(4) -0.004(4)
O13A 0.062(6) 0.073(7) 0.049(5) 0.021(5) -0.016(4) -0.020(5)
C19A 0.053(10) 0.039(9) 0.039(7) 0.007(6) 0.011(6) 0.004(7)
C25A 0.045(9) 0.054(9) 0.051(10) -0.007(7) -0.003(7) -0.006(7)
C24A 0.049(8) 0.049(8) 0.048(7) 0.012(6) -0.004(6) -0.001(7)
C23A 0.048(8) 0.061(9) 0.046(8) 0.009(7) -0.013(6) -0.006(7)
C22A 0.048(8) 0.057(8) 0.049(8) 0.002(6) -0.005(6) -0.001(6)
C21A 0.038(8) 0.054(8) 0.032(7) 0.001(6) -0.004(6) -0.005(6)
C27A 0.068(4) 0.073(5) 0.081(4) 0.006(4) 0.023(4) -0.007(4)

loop_
_atom_type_symbol
_atom_type_description
_atom_type_scat_dispersion_real
_atom_type_scat_dispersion_imag
_atom_type_scat_source
C C 0.0181 0.0091 'International Tables Vol C Tables 4.2.6.8 and 6.1.1.4'
H H 0.0000 0.0000 'International Tables Vol C Tables 4.2.6.8 and 6.1.1.4'
O O 0.0492 0.0322 'International Tables Vol C Tables 4.2.6.8 and 6.1.1.4'
Ti Ti 0.2191 1.8069 'International Tables Vol C Tables 4.2.6.8 and 6.1.1.4'
P P 0.2955 0.4335 'International Tables Vol C Tables 4.2.6.8 and 6.1.1.4'

loop_
_geom_angle_atom_site_label_1
_geom_angle_atom_site_label_2
_geom_angle_atom_site_label_3
_geom_angle
_geom_angle_site_symmetry_1
_geom_angle_site_symmetry_3
_geom_angle_publ_flag
O1 Ti1 Ti3 124.30(9) . . ?
O1 Ti1 O12 159.25(12) . . ?
O4 Ti1 Ti3 38.41(8) . . ?
O4 Ti1 O1 88.05(11) . . ?
O4 Ti1 O12 76.66(11) . . ?
O5 Ti1 Ti3 110.82(9) . . ?
O5 Ti1 O1 99.32(13) . . ?
O5 Ti1 O4 109.75(12) . . ?
O5 Ti1 O6 111.61(15) . . ?
O5 Ti1 O12 99.03(12) . . ?
O6 Ti1 Ti3 118.14(12) . . ?
O6 Ti1 O1 90.05(13) . . ?
O6 Ti1 O4 138.34(15) . . ?
O6 Ti1 O12 92.15(13) . . ?
O12 Ti1 Ti3 38.39(8) . . ?
O2 Ti2 Ti3 125.02(9) . . ?
O2 Ti2 O4 87.43(11) . . ?
O2 Ti2 O8 89.03(12) . . ?
O2 Ti2 O10 162.80(12) . . ?
O4 Ti2 Ti3 38.36(7) . . ?
O4 Ti2 O8 80.87(11) . . ?
O4 Ti2 O10 76.31(11) . . ?
O5 Ti2 Ti3 98.85(9) 5_666 . ?
O5 Ti2 O2 96.41(12) 5_666 . ?
O5 Ti2 O4 97.60(12) 5_666 . ?
O5 Ti2 O8 174.29(12) 5_666 . ?
O5 Ti2 O10 91.35(12) 5_666 . ?
O7 Ti2 Ti3 133.39(10) . . ?
O7 Ti2 O2 95.98(13) . . ?
O7 Ti2 O4 164.28(13) . . ?
O7 Ti2 O5 97.26(14) . 5_666 ?
O7 Ti2 O8 83.84(13) . . ?
O7 Ti2 O10 98.25(13) . . ?
O8 Ti2 Ti3 76.51(8) . . ?
O10 Ti2 Ti3 38.18(8) . . ?
O10 Ti2 O8 82.94(11) . . ?
Ti1 Ti3 Ti2 73.84(2) . . ?
O3 Ti3 Ti1 96.20(9) 5_666 . ?
O3 Ti3 Ti2 98.69(9) 5_666 . ?
O3 Ti3 O4 94.23(12) 5_666 . ?
O3 Ti3 O9 178.28(12) 5_666 . ?
O3 Ti3 O10 94.30(13) 5_666 . ?
O3 Ti3 O12 91.59(13) 5_666 . ?
O4 Ti3 Ti1 36.27(8) . . ?
O4 Ti3 Ti2 38.16(8) . . ?
O4 Ti3 O9 84.05(11) . . ?
O9 Ti3 Ti1 82.37(9) . . ?
O9 Ti3 Ti2 80.02(8) . . ?
O10 Ti3 Ti1 113.09(8) . . ?
O10 Ti3 Ti2 39.25(8) . . ?
O10 Ti3 O4 77.18(11) . . ?
O10 Ti3 O9 85.41(12) . . ?
O11 Ti3 Ti1 140.06(12) . . ?
O11 Ti3 Ti2 142.11(12) . . ?
O11 Ti3 O3 93.91(14) . 5_666 ?
O11 Ti3 O4 171.54(13) . . ?
O11 Ti3 O9 87.81(13) . . ?
O11 Ti3 O10 104.51(14) . . ?
O11 Ti3 O12 101.22(14) . . ?
O12 Ti3 Ti1 40.10(8) . . ?
O12 Ti3 Ti2 113.90(8) . . ?
O12 Ti3 O4 76.24(11) . . ?
O12 Ti3 O9 87.93(12) . . ?
O12 Ti3 O10 153.12(11) . . ?
O1 P1 O2 112.79(16) . . ?
O1 P1 O3 110.60(17) . . ?
O1 P1 C1 108.05(18) . . ?
O2 P1 C1 107.57(18) . . ?
O3 P1 O2 112.22(17) . . ?
O3 P1 C1 105.19(18) . . ?
P1 O1 Ti1 132.42(17) . . ?
P1 O2 Ti2 136.23(17) . . ?
P1 O3 Ti3 152.26(19) . 5_666 ?
Ti1 O4 Ti2 148.29(14) . . ?
Ti1 O4 Ti3 105.32(12) . . ?
Ti2 O4 Ti3 103.49(12) . . ?
Ti1 O5 Ti2 142.98(17) . 5_666 ?
C8 O6 Ti1 148.9(4) . . ?
C17 O7 Ti2 154.8(3) . . ?
C20 O8 Ti2 128.6(3) . . ?
C20 O9 Ti3 129.2(3) . . ?
Ti3 O10 Ti2 102.57(12) . . ?
C14 O10 Ti2 124.0(3) . . ?
C14 O10 Ti3 133.4(3) . . ?
C27 O11 Ti3 167.6(8) . . ?
C27A O11 Ti3 160.5(7) . . ?
Ti3 O12 Ti1 101.51(12) . . ?
C11 O12 Ti1 131.6(3) . . ?
C11 O12 Ti3 126.8(3) . . ?
C2 C1 P1 121.7(4) . . ?
C6 C1 P1 120.4(4) . . ?
C6 C1 C2 117.7(4) . . ?
C1 C2 H2 119.3 . . ?
C3 C2 C1 121.3(6) . . ?
C3 C2 H2 119.3 . . ?
C2 C3 H3 120.0 . . ?
C4 C3 C2 120.1(6) . . ?
C4 C3 H3 120.0 . . ?
C3 C4 H4 120.2 . . ?
C5 C4 C3 119.7(5) . . ?
C5 C4 H4 120.2 . . ?
C4 C5 H5 119.7 . . ?
C4 C5 C6 120.5(6) . . ?
C6 C5 H5 119.7 . . ?
C1 C6 C5 120.6(6) . . ?
C1 C6 H6 119.7 . . ?
C5 C6 H6 119.7 . . ?
H7A C7 H7B 109.5 . . ?
H7A C7 H7C 109.5 . . ?
H7B C7 H7C 109.5 . . ?
C8 C7 H7A 109.5 . . ?
C8 C7 H7B 109.5 . . ?
C8 C7 H7C 109.5 . . ?
O6 C8 C7 108.4(6) . . ?
O6 C8 H8 108.0 . . ?
O6 C8 C9 109.9(6) . . ?
C7 C8 H8 108.0 . . ?
C9 C8 C7 114.4(7) . . ?
C9 C8 H8 108.0 . . ?
C8 C9 H9A 109.5 . . ?
C8 C9 H9B 109.5 . . ?
C8 C9 H9C 109.5 . . ?
H9A C9 H9B 109.5 . . ?
H9A C9 H9C 109.5 . . ?
H9B C9 H9C 109.5 . . ?
H10A C10 H10B 109.5 . . ?
H10A C10 H10C 109.5 . . ?
H10B C10 H10C 109.5 . . ?
C11 C10 H10A 109.5 . . ?
C11 C10 H10B 109.5 . . ?
C11 C10 H10C 109.5 . . ?
O12 C11 C10 111.5(4) . . ?
O12 C11 H11 106.4 . . ?
O12 C11 C12 110.3(4) . . ?
C10 C11 H11 106.4 . . ?
C10 C11 C12 115.2(6) . . ?
C12 C11 H11 106.4 . . ?
C11 C12 H12A 109.5 . . ?
C11 C12 H12B 109.5 . . ?
C11 C12 H12C 109.5 . . ?
H12A C12 H12B 109.5 . . ?
H12A C12 H12C 109.5 . . ?
H12B C12 H12C 109.5 . . ?
H13A C13 H13B 109.5 . . ?
H13A C13 H13C 109.5 . . ?
H13B C13 H13C 109.5 . . ?
C14 C13 H13A 109.5 . . ?
C14 C13 H13B 109.5 . . ?
C14 C13 H13C 109.5 . . ?
O10 C14 C13 109.7(4) . . ?
O10 C14 H14 108.3 . . ?
O10 C14 C15 108.1(5) . . ?
C13 C14 H14 108.3 . . ?
C13 C14 C15 114.0(5) . . ?
C15 C14 H14 108.3 . . ?
C14 C15 H15A 109.5 . . ?
C14 C15 H15B 109.5 . . ?
C14 C15 H15C 109.5 . . ?
H15A C15 H15B 109.5 . . ?
H15A C15 H15C 109.5 . . ?
H15B C15 H15C 109.5 . . ?
H16A C16 H16B 109.5 . . ?
H16A C16 H16C 109.5 . . ?
H16B C16 H16C 109.5 . . ?
C17 C16 H16A 109.5 . . ?
C17 C16 H16B 109.5 . . ?
C17 C16 H16C 109.5 . . ?
O7 C17 C16 108.8(4) . . ?
O7 C17 H17 108.8 . . ?
O7 C17 C18 109.4(5) . . ?
C16 C17 H17 108.8 . . ?
C18 C17 C16 112.3(6) . . ?
C18 C17 H17 108.8 . . ?
C17 C18 H18A 109.5 . . ?
C17 C18 H18B 109.5 . . ?
C17 C18 H18C 109.5 . . ?
H18A C18 H18B 109.5 . . ?
H18A C18 H18C 109.5 . . ?
H18B C18 H18C 109.5 . . ?
O8 C20 O9 125.6(4) . . ?
O8 C20 C19 120.7(6) . . ?
O8 C20 C19A 113.1(10) . . ?
O9 C20 C19 113.5(5) . . ?
O9 C20 C19A 121.3(10) . . ?
H26A C26 H26B 109.5 . . ?
H26A C26 H26C 109.5 . . ?
H26B C26 H26C 109.5 . . ?
H26D C26 H26E 109.5 . . ?
H26D C26 H26F 109.5 . . ?
H26E C26 H26F 109.5 . . ?
C27 C26 H26A 109.5 . . ?
C27 C26 H26B 109.5 . . ?
C27 C26 H26C 109.5 . . ?
C27A C26 H26D 109.5 . . ?
C27A C26 H26E 109.5 . . ?
C27A C26 H26F 109.5 . . ?
H28A C28 H28B 109.5 . . ?
H28A C28 H28C 109.5 . . ?
H28B C28 H28C 109.5 . . ?
H28D C28 H28E 109.5 . . ?
H28D C28 H28F 109.5 . . ?
H28E C28 H28F 109.5 . . ?
C27 C28 H28A 109.5 . . ?
C27 C28 H28B 109.5 . . ?
C27 C28 H28C 109.5 . . ?
C27A C28 H28D 109.5 . . ?
C27A C28 H28E 109.5 . . ?
C27A C28 H28F 109.5 . . ?
C25 O13 H13 109.5 . . ?
C21 C19 C20 120.7(7) . . ?
C21 C19 C25 120.0 . . ?
C25 C19 C20 119.3(7) . . ?
C19 C21 H21 120.0 . . ?
C19 C21 C22 120.0 . . ?
C22 C21 H21 120.0 . . ?
C21 C22 H22 120.0 . . ?
C23 C22 C21 120.0 . . ?
C23 C22 H22 120.0 . . ?
C22 C23 H23 120.0 . . ?
C24 C23 C22 120.0 . . ?
C24 C23 H23 120.0 . . ?
C23 C24 H24 120.0 . . ?
C23 C24 C25 120.0 . . ?
C25 C24 H24 120.0 . . ?
O13 C25 C19 121.7(7) . . ?
O13 C25 C24 118.3(7) . . ?
C24 C25 C19 120.0 . . ?
O11 C27 C26 108.3(11) . . ?
O11 C27 H27 103.6 . . ?
C26 C27 H27 103.6 . . ?
C28 C27 O11 111.3(12) . . ?
C28 C27 C26 124.0(12) . . ?
C28 C27 H27 103.6 . . ?
C25A O13A H13D 109.5 . . ?
C25A C19A C20 117.6(15) . . ?
C25A C19A C21A 120.0 . . ?
C21A C19A C20 122.3(15) . . ?
C19A C25A O13A 125.1(15) . . ?
C24A C25A O13A 114.9(15) . . ?
C24A C25A C19A 120.0 . . ?
C25A C24A H24A 120.0 . . ?
C25A C24A C23A 120.0 . . ?
C23A C24A H24A 120.0 . . ?
C24A C23A H23A 120.0 . . ?
C22A C23A C24A 120.0 . . ?
C22A C23A H23A 120.0 . . ?
C23A C22A H22A 120.0 . . ?
C21A C22A C23A 120.0 . . ?
C21A C22A H22A 120.0 . . ?
C19A C21A H21A 120.0 . . ?
C22A C21A C19A 120.0 . . ?
C22A C21A H21A 120.0 . . ?
O11 C27A H27A 106.7 . . ?
C26 C27A O11 105.7(11) . . ?
C26 C27A H27A 106.7 . . ?
C28 C27A O11 107.1(11) . . ?
C28 C27A C26 123.0(13) . . ?
C28 C27A H27A 106.7 . . ?

loop_
_geom_bond_atom_site_label_1
_geom_bond_atom_site_label_2
_geom_bond_distance
_geom_bond_site_symmetry_2
_geom_bond_publ_flag
Ti1 Ti3 3.0937(10) . ?
Ti1 O1 1.976(3) . ?
Ti1 O4 1.898(3) . ?
Ti1 O5 1.771(3) . ?
Ti1 O6 1.804(3) . ?
Ti1 O12 2.034(3) . ?
Ti2 Ti3 3.1227(9) . ?
Ti2 O2 1.966(3) . ?
Ti2 O4 1.984(3) . ?
Ti2 O5 1.851(3) 5_666 ?
Ti2 O7 1.782(3) . ?
Ti2 O8 2.192(3) . ?
Ti2 O10 2.024(3) . ?
Ti3 O3 1.925(3) 5_666 ?
Ti3 O4 1.993(2) . ?
Ti3 O9 2.079(3) . ?
Ti3 O10 1.978(3) . ?
Ti3 O11 1.765(3) . ?
Ti3 O12 1.961(3) . ?
P1 O1 1.522(3) . ?
P1 O2 1.529(3) . ?
P1 O3 1.526(3) . ?
P1 C1 1.796(4) . ?
O3 Ti3 1.925(3) 5_666 ?
O5 Ti2 1.851(3) 5_666 ?
O6 C8 1.422(7) . ?
O7 C17 1.404(5) . ?
O8 C20 1.262(5) . ?
O9 C20 1.271(5) . ?
O10 C14 1.448(5) . ?
O11 C27 1.428(14) . ?
O11 C27A 1.482(14) . ?
O12 C11 1.442(5) . ?
C1 C2 1.386(7) . ?
C1 C6 1.380(7) . ?
C2 H2 0.9300 . ?
C2 C3 1.379(8) . ?
C3 H3 0.9300 . ?
C3 C4 1.368(10) . ?
C4 H4 0.9300 . ?
C4 C5 1.361(10) . ?
C5 H5 0.9300 . ?
C5 C6 1.391(8) . ?
C6 H6 0.9300 . ?
C7 H7A 0.9600 . ?
C7 H7B 0.9600 . ?
C7 H7C 0.9600 . ?
C7 C8 1.523(11) . ?
C8 H8 0.9800 . ?
C8 C9 1.452(11) . ?
C9 H9A 0.9600 . ?
C9 H9B 0.9600 . ?
C9 H9C 0.9600 . ?
C10 H10A 0.9600 . ?
C10 H10B 0.9600 . ?
C10 H10C 0.9600 . ?
C10 C11 1.475(8) . ?
C11 H11 0.9800 . ?
C11 C12 1.492(7) . ?
C12 H12A 0.9600 . ?
C12 H12B 0.9600 . ?
C12 H12C 0.9600 . ?
C13 H13A 0.9600 . ?
C13 H13B 0.9600 . ?
C13 H13C 0.9600 . ?
C13 C14 1.503(8) . ?
C14 H14 0.9800 . ?
C14 C15 1.524(8) . ?
C15 H15A 0.9600 . ?
C15 H15B 0.9600 . ?
C15 H15C 0.9600 . ?
C16 H16A 0.9600 . ?
C16 H16B 0.9600 . ?
C16 H16C 0.9600 . ?
C16 C17 1.501(8) . ?
C17 H17 0.9800 . ?
C17 C18 1.482(9) . ?
C18 H18A 0.9600 . ?
C18 H18B 0.9600 . ?
C18 H18C 0.9600 . ?
C20 C19 1.552(8) . ?
C20 C19A 1.450(15) . ?
C26 H26A 0.9600 . ?
C26 H26B 0.9600 . ?
C26 H26C 0.9600 . ?
C26 H26D 0.9600 . ?
C26 H26E 0.9600 . ?
C26 H26F 0.9600 . ?
C26 C27 1.470(18) . ?
C26 C27A 1.465(18) . ?
C28 H28A 0.9600 . ?
C28 H28B 0.9600 . ?
C28 H28C 0.9600 . ?
C28 H28D 0.9600 . ?
C28 H28E 0.9600 . ?
C28 H28F 0.9600 . ?
C28 C27 1.379(18) . ?
C28 C27A 1.398(18) . ?
O13 H13 0.8200 . ?
O13 C25 1.384(11) . ?
C19 C21 1.3900 . ?
C19 C25 1.3900 . ?
C21 H21 0.9300 . ?
C21 C22 1.3900 . ?
C22 H22 0.9300 . ?
C22 C23 1.3900 . ?
C23 H23 0.9300 . ?
C23 C24 1.3900 . ?
C24 H24 0.9300 . ?
C24 C25 1.3900 . ?
C27 H27 0.9800 . ?
O13A H13D 0.8200 . ?
O13A C25A 1.406(17) . ?
C19A C25A 1.3900 . ?
C19A C21A 1.3900 . ?
C25A C24A 1.3900 . ?
C24A H24A 0.9300 . ?
C24A C23A 1.3900 . ?
C23A H23A 0.9300 . ?
C23A C22A 1.3900 . ?
C22A H22A 0.9300 . ?
C22A C21A 1.3900 . ?
C21A H21A 0.9300 . ?
C27A H27A 0.9800 . ?
